data_7216835
loop_
_publ_author_name
'Coghlan, Campbell J.'
'Sumby, Christopher J.'
'Doonan, Christian J.'

_publ_section_title
;
 Utilising hinged ligands in MOF synthesis: a covalent linking strategy
 for forming 3D MOFs
;
_journal_issue 28
_journal_name_full CrystEngComm
_journal_page_first 6364
_journal_paper_doi 10.1039/c4ce00181h
_journal_volume 16
_journal_year 2014
_chemical_formula_sum 'C14.7 H17.3 Cu0.5 N3.4 O3.9'
_chemical_formula_weight 335.79
_chemical_name_systematic
; 
 ? 
;
_space_group_IT_number 58
_symmetry_cell_setting orthorhombic
_symmetry_space_group_name_Hall '-P 2 2n'
_symmetry_space_group_name_H-M 'P n n m'
_atom_sites_solution_hydrogens geom
_atom_sites_solution_primary direct
_atom_sites_solution_secondary difmap
_audit_creation_method SHELXL-97
_cell_angle_alpha 90.00
_cell_angle_beta 90.00
_cell_angle_gamma 90.00
_cell_formula_units_Z 8
_cell_length_a 11.9272(15)
_cell_length_b 13.954(3)
_cell_length_c 20.185(2)
_cell_measurement_reflns_used 1718
_cell_measurement_temperature 150(2)
_cell_measurement_theta_max 29.4108
_cell_measurement_theta_min 2.4680
_cell_volume 3359.4(9)
_computing_cell_refinement
;
CrysAlisPro, Agilent Technologies,
Version 1.171.35.21 (release 20-01-2012 CrysAlis171 .NET)
(compiled Jan 23 2012,18:06:46)
;
_computing_data_collection
;
CrysAlisPro, Agilent Technologies,
Version 1.171.35.21 (release 20-01-2012 CrysAlis171 .NET)
(compiled Jan 23 2012,18:06:46)
;
_computing_data_reduction
;
CrysAlisPro, Agilent Technologies,
Version 1.171.35.21 (release 20-01-2012 CrysAlis171 .NET)
(compiled Jan 23 2012,18:06:46)
;
_computing_structure_refinement 'SHELXL-97 (Sheldrick, 1997)'
_computing_structure_solution 'SHELXS-97 (Sheldrick, 1990)'
_diffrn_ambient_temperature 150(2)
_diffrn_detector_area_resol_mean 16.1695
_diffrn_measured_fraction_theta_full 0.995
_diffrn_measured_fraction_theta_max 0.879
_diffrn_measurement_details
;
  1 omega  -16.00   18.00   1.0000  180.0000
omega____ theta____ kappa____ phi______ frames
    -      -19.7838  -99.0000  -90.0000 34

  2 omega  -86.00   33.00   1.0000  180.0000
omega____ theta____ kappa____ phi______ frames
    -      -19.7838    0.0000  -30.0000 119

  3 omega  -51.00   51.00   1.0000  180.0000
omega____ theta____ kappa____ phi______ frames
    -      -19.7838   77.0000   30.0000 102

;
_diffrn_measurement_device_type 'Xcalibur, Eos'
_diffrn_measurement_method '\w scans'
_diffrn_radiation_monochromator graphite
_diffrn_radiation_source 'Enhance (Mo) X-ray Source'
_diffrn_radiation_type 'Mo K\a'
_diffrn_radiation_wavelength 0.71073
_diffrn_reflns_av_R_equivalents 0.1017
_diffrn_reflns_av_sigmaI/netI 0.1445
_diffrn_reflns_limit_h_max 16
_diffrn_reflns_limit_h_min -15
_diffrn_reflns_limit_k_max 17
_diffrn_reflns_limit_k_min -16
_diffrn_reflns_limit_l_max 26
_diffrn_reflns_limit_l_min -25
_diffrn_reflns_number 15847
_diffrn_reflns_theta_full 27.00
_diffrn_reflns_theta_max 29.34
_diffrn_reflns_theta_min 2.46
_exptl_absorpt_coefficient_mu 0.706
_exptl_absorpt_correction_T_max 1.00000
_exptl_absorpt_correction_T_min 0.94393
_exptl_absorpt_correction_type multi-scan
_exptl_absorpt_process_details
;
CrysAlisPro, Agilent Technologies,
Version 1.171.35.21 (release 20-01-2012 CrysAlis171 .NET)
(compiled Jan 23 2012,18:06:46)
Empirical absorption correction using spherical harmonics,
 implemented in SCALE3 ABSPACK scaling algorithm.
;
_exptl_crystal_colour blue
_exptl_crystal_density_diffrn 1.328
_exptl_crystal_density_method 'not measured'
_exptl_crystal_description rod
_exptl_crystal_F_000 1400
_exptl_crystal_size_max 0.20
_exptl_crystal_size_mid 0.10
_exptl_crystal_size_min 0.10
_refine_diff_density_max 0.697
_refine_diff_density_min -1.117
_refine_diff_density_rms 0.121
_refine_ls_extinction_method none
_refine_ls_goodness_of_fit_ref 0.994
_refine_ls_hydrogen_treatment constr
_refine_ls_matrix_type full
_refine_ls_number_parameters 145
_refine_ls_number_reflns 4172
_refine_ls_number_restraints 0
_refine_ls_restrained_S_all 0.994
_refine_ls_R_factor_all 0.2069
_refine_ls_R_factor_gt 0.1268
_refine_ls_shift/su_max 0.000
_refine_ls_shift/su_mean 0.000
_refine_ls_structure_factor_coef Fsqd
_refine_ls_weighting_details 'calc w=1/[\s^2^(Fo^2^)+(0.2000P)^2^+0.0000P] where P=(Fo^2^+2Fc^2^)/3'
_refine_ls_weighting_scheme calc
_refine_ls_wR_factor_gt 0.3509
_refine_ls_wR_factor_ref 0.3829
_reflns_number_gt 1670
_reflns_number_total 4172
_reflns_threshold_expression >2sigma(I)
_cod_data_source_file c4ce00181h2.cif
_cod_data_source_block '[Cu2(L)(H2O)2].1.4DMF'
_cod_depositor_comments
;
The following automatic conversions were performed:

'_symmetry_cell_setting' value 'Orthorhombic' changed to
'orthorhombic' according to
/usr/data/users/saulius/crontab/automatic-downloads/rss-feeds/RSC/lib/dictionaries/cif_core.dic
dictionary named 'cif_core.dic' version 2.4.2 from 2011-04-26.

Automatic conversion script
Id: cif_fix_values 2281 2013-09-26 08:29:07Z andrius 
;
_cod_original_sg_symbol_H-M Pnnm
_cod_original_formula_sum 'C14.70 H17.30 Cu0.50 N3.40 O3.90'
_cod_database_code 7216835

loop_
_symmetry_equiv_pos_as_xyz
'x, y, z'
'-x, -y, z'
'x+1/2, -y+1/2, -z+1/2'
'-x+1/2, y+1/2, -z+1/2'
'-x, -y, -z'
'x, y, -z'
'-x-1/2, y-1/2, z-1/2'
'x-1/2, -y-1/2, z-1/2'

loop_
_atom_site_label
_atom_site_type_symbol
_atom_site_fract_x
_atom_site_fract_y
_atom_site_fract_z
_atom_site_U_iso_or_equiv
_atom_site_adp_type
_atom_site_occupancy
_atom_site_symmetry_multiplicity
_atom_site_calc_flag
_atom_site_refinement_flags
Cu1 Cu 0.26257(10) 0.07272(10) 0.0000 0.0587(6) Uani 1 2 d S
O1 O 0.3216(5) 0.1533(5) 0.0721(2) 0.0770(17) Uani 1 1 d .
O2 O 0.1508(5) 0.2086(4) 0.0744(2) 0.0823(18) Uani 1 1 d .
O3 O 0.4116(9) -0.0332(11) 0.0000 0.206(8) Uani 1 2 d S
N1 N 0.3130(5) 0.4916(5) 0.4325(3) 0.0694(19) Uani 1 1 d .
N2 N 0.4067(5) 0.4361(4) 0.4416(2) 0.0521(14) Uani 1 1 d .
C1 C 0.2452(7) 0.2001(7) 0.0960(4) 0.063(2) Uani 1 1 d .
C2 C 0.2765(7) 0.2538(7) 0.1610(3) 0.063(2) Uani 1 1 d .
C3 C 0.2024(9) 0.3138(8) 0.1840(5) 0.102(3) Uani 1 1 d .
H3 H 0.1355 0.3259 0.1599 0.122 Uiso 1 1 calc R
C4 C 0.2222(9) 0.3617(8) 0.2460(5) 0.096(3) Uani 1 1 d .
H4 H 0.1673 0.4019 0.2657 0.116 Uiso 1 1 calc R
C5 C 0.3225(8) 0.3467(7) 0.2745(5) 0.091(3) Uani 1 1 d .
C6 C 0.3996(7) 0.2885(9) 0.2511(4) 0.108(4) Uani 1 1 d .
H6 H 0.4690 0.2788 0.2732 0.129 Uiso 1 1 calc R
C7 C 0.3732(8) 0.2413(8) 0.1912(4) 0.097(3) Uani 1 1 d .
H7 H 0.4268 0.1992 0.1721 0.117 Uiso 1 1 calc R
C8 C 0.3393(7) 0.3964(6) 0.3439(4) 0.078(2) Uani 1 1 d .
C9 C 0.2743(8) 0.4644(6) 0.3741(4) 0.077(3) Uani 1 1 d .
H9 H 0.2078 0.4896 0.3549 0.092 Uiso 1 1 calc R
C10 C 0.4256(6) 0.3790(5) 0.3903(3) 0.0595(18) Uani 1 1 d .
H10 H 0.4857 0.3348 0.3857 0.071 Uiso 1 1 calc R
C11 C 0.4747(7) 0.4492(6) 0.5000 0.042(2) Uani 1 2 d S
H11 H 0.5366 0.4010 0.5000 0.050 Uiso 1 2 calc SR

loop_
_atom_site_aniso_label
_atom_site_aniso_U_11
_atom_site_aniso_U_22
_atom_site_aniso_U_33
_atom_site_aniso_U_23
_atom_site_aniso_U_13
_atom_site_aniso_U_12
Cu1 0.0535(8) 0.0738(10) 0.0489(8) 0.000 0.000 -0.0113(6)
O1 0.069(3) 0.120(5) 0.042(3) 0.001(3) -0.012(3) -0.035(4)
O2 0.103(4) 0.112(5) 0.031(2) -0.008(3) -0.016(3) -0.035(4)
O3 0.076(7) 0.173(11) 0.37(2) 0.000 0.000 0.014(8)
N1 0.074(4) 0.075(4) 0.059(4) -0.030(3) -0.040(3) 0.015(4)
N2 0.058(3) 0.059(3) 0.039(3) -0.010(3) -0.013(2) 0.004(3)
C1 0.079(5) 0.087(6) 0.025(3) 0.025(4) -0.009(4) -0.019(5)
C2 0.066(5) 0.091(6) 0.031(4) 0.005(4) -0.017(3) -0.019(4)
C3 0.093(6) 0.115(8) 0.097(8) -0.001(7) -0.056(6) 0.000(7)
C4 0.114(7) 0.100(7) 0.075(6) -0.020(6) -0.065(6) 0.006(6)
C5 0.090(6) 0.100(7) 0.082(6) 0.004(6) -0.032(6) -0.016(6)
C6 0.064(5) 0.193(11) 0.066(5) -0.024(7) -0.019(5) 0.023(7)
C7 0.095(7) 0.129(8) 0.068(5) -0.044(6) -0.014(5) -0.003(6)
C8 0.083(5) 0.096(6) 0.055(4) -0.008(4) -0.036(4) -0.010(5)
C9 0.102(6) 0.077(5) 0.052(5) -0.039(4) -0.040(4) 0.034(5)
C10 0.056(4) 0.075(5) 0.047(4) -0.012(4) -0.020(3) -0.001(4)
C11 0.045(4) 0.054(5) 0.026(4) 0.000 0.000 -0.010(4)

loop_
_atom_type_symbol
_atom_type_description
_atom_type_scat_dispersion_real
_atom_type_scat_dispersion_imag
_atom_type_scat_source
C C 0.0033 0.0016 'International Tables Vol C Tables 4.2.6.8 and 6.1.1.4'
H H 0.0000 0.0000 'International Tables Vol C Tables 4.2.6.8 and 6.1.1.4'
Cu Cu 0.3201 1.2651 'International Tables Vol C Tables 4.2.6.8 and 6.1.1.4'
N N 0.0061 0.0033 'International Tables Vol C Tables 4.2.6.8 and 6.1.1.4'
O O 0.0106 0.0060 'International Tables Vol C Tables 4.2.6.8 and 6.1.1.4'

loop_
_geom_angle_atom_site_label_1
_geom_angle_atom_site_label_2
_geom_angle_atom_site_label_3
_geom_angle
_geom_angle_site_symmetry_1
_geom_angle_site_symmetry_3
O1 Cu1 O1 95.3(3) . 6
O1 Cu1 N1 173.7(2) . 7_655
O1 Cu1 N1 88.9(2) 6 7_655
O1 Cu1 N1 88.9(2) . 4_545
O1 Cu1 N1 173.7(2) 6 4_545
N1 Cu1 N1 86.6(3) 7_655 4_545
O1 Cu1 O3 95.2(3) . .
O1 Cu1 O3 95.2(3) 6 .
N1 Cu1 O3 89.1(3) 7_655 .
N1 Cu1 O3 89.1(3) 4_545 .
C1 O1 Cu1 109.3(5) . .
C9 N1 N2 103.9(6) . .
C9 N1 Cu1 128.1(5) . 7_666
N2 N1 Cu1 126.8(4) . 7_666
C10 N2 N1 112.0(5) . .
C10 N2 C11 128.2(6) . .
N1 N2 C11 119.6(6) . .
O2 C1 O1 127.0(8) . .
O2 C1 C2 118.7(8) . .
O1 C1 C2 114.3(7) . .
C3 C2 C7 121.0(8) . .
C3 C2 C1 116.5(8) . .
C7 C2 C1 122.5(9) . .
C2 C3 C4 119.8(9) . .
C2 C3 H3 120.1 . .
C4 C3 H3 120.1 . .
C5 C4 C3 116.5(11) . .
C5 C4 H4 121.7 . .
C3 C4 H4 121.7 . .
C6 C5 C4 124.4(10) . .
C6 C5 C8 120.2(8) . .
C4 C5 C8 115.2(10) . .
C5 C6 C7 116.1(9) . .
C5 C6 H6 121.9 . .
C7 C6 H6 121.9 . .
C2 C7 C6 122.0(9) . .
C2 C7 H7 119.0 . .
C6 C7 H7 119.0 . .
C9 C8 C10 103.7(7) . .
C9 C8 C5 129.0(7) . .
C10 C8 C5 127.4(8) . .
N1 C9 C8 113.5(7) . .
N1 C9 H9 123.2 . .
C8 C9 H9 123.2 . .
N2 C10 C8 106.9(7) . .
N2 C10 H10 126.6 . .
C8 C10 H10 126.6 . .
N2 C11 N2 109.6(7) . 6_556
N2 C11 C11 109.7(6) . 5_666
N2 C11 C11 109.7(6) 6_556 5_666
N2 C11 H11 109.2 . .
N2 C11 H11 109.2 6_556 .
C11 C11 H11 109.2 5_666 .

loop_
_geom_bond_atom_site_label_1
_geom_bond_atom_site_label_2
_geom_bond_distance
_geom_bond_site_symmetry_2
Cu1 O1 1.970(5) .
Cu1 O1 1.970(5) 6
Cu1 N1 1.987(6) 7_655
Cu1 N1 1.987(6) 4_545
Cu1 O3 2.312(12) .
O1 C1 1.221(10) .
O2 C1 1.213(9) .
N1 C9 1.322(8) .
N1 N2 1.373(8) .
N1 Cu1 1.987(6) 7_666
N2 C10 1.325(8) .
N2 C11 1.443(7) .
C1 C2 1.556(11) .
C2 C3 1.303(13) .
C2 C7 1.316(11) .
C3 C4 1.438(13) .
C3 H3 0.9500 .
C4 C5 1.344(12) .
C4 H4 0.9500 .
C5 C6 1.315(13) .
C5 C8 1.574(12) .
C6 C7 1.413(12) .
C6 H6 0.9500 .
C7 H7 0.9500 .
C8 C9 1.369(11) .
C8 C10 1.414(9) .
C9 H9 0.9500 .
C10 H10 0.9500 .
C11 N2 1.443(7) 6_556
C11 C11 1.540(17) 5_666
C11 H11 1.0000 .

loop_
_geom_torsion_atom_site_label_1
_geom_torsion_atom_site_label_2
_geom_torsion_atom_site_label_3
_geom_torsion_atom_site_label_4
_geom_torsion
_geom_torsion_site_symmetry_1
_geom_torsion_site_symmetry_4
O1 Cu1 O1 C1 103.7(5) 6 .
N1 Cu1 O1 C1 -28(3) 7_655 .
N1 Cu1 O1 C1 -71.6(5) 4_545 .
O3 Cu1 O1 C1 -160.6(6) . .
C9 N1 N2 C10 1.3(9) . .
Cu1 N1 N2 C10 169.9(5) 7_666 .
C9 N1 N2 C11 177.4(7) . .
Cu1 N1 N2 C11 -14.1(9) 7_666 .
Cu1 O1 C1 O2 -10.1(10) . .
Cu1 O1 C1 C2 170.2(5) . .
O2 C1 C2 C3 -7.7(12) . .
O1 C1 C2 C3 171.9(8) . .
O2 C1 C2 C7 173.3(9) . .
O1 C1 C2 C7 -7.0(12) . .
C7 C2 C3 C4 -4.9(16) . .
C1 C2 C3 C4 176.1(8) . .
C2 C3 C4 C5 5.0(16) . .
C3 C4 C5 C6 -3.2(17) . .
C3 C4 C5 C8 -177.3(9) . .
C4 C5 C6 C7 1.2(17) . .
C8 C5 C6 C7 175.0(9) . .
C3 C2 C7 C6 2.8(16) . .
C1 C2 C7 C6 -178.3(9) . .
C5 C6 C7 C2 -0.8(16) . .
C6 C5 C8 C9 174.1(10) . .
C4 C5 C8 C9 -11.6(15) . .
C6 C5 C8 C10 -7.2(15) . .
C4 C5 C8 C10 167.1(9) . .
N2 N1 C9 C8 -1.8(11) . .
Cu1 N1 C9 C8 -170.1(6) 7_666 .
C10 C8 C9 N1 1.6(11) . .
C5 C8 C9 N1 -179.5(9) . .
N1 N2 C10 C8 -0.4(8) . .
C11 N2 C10 C8 -176.0(7) . .
C9 C8 C10 N2 -0.7(9) . .
C5 C8 C10 N2 -179.6(8) . .
C10 N2 C11 N2 -127.4(7) . 6_556
N1 N2 C11 N2 57.3(10) . 6_556
C10 N2 C11 C11 112.0(10) . 5_666
N1 N2 C11 C11 -63.3(9) . 5_666

loop_
_platon_squeeze_void_nr
_platon_squeeze_void_average_x
_platon_squeeze_void_average_y
_platon_squeeze_void_average_z
_platon_squeeze_void_volume
_platon_squeeze_void_count_electrons
_platon_squeeze_void_content
1 -0.028 0.000 0.500 876 231 ' '
2 -0.036 0.500 0.000 876 231 ' '
